data_7059820
loop_
_publ_author_name
'Nagarasu, Palaniyappan'
'Kundu, Anu'
'Pitchaimani, Jayaraman'
'Anthony, Savarimuthu Philip'
'Moon, Dohyun'
'Madhu, Vedichi'

_publ_section_title
;
 Structure controlled solvatochromism and halochromic fluorescence
 switching of 2,2&#x2032;-bipyridine based donor--acceptor derivatives
;
_journal_issue 34
_journal_name_full 'New Journal of Chemistry'
_journal_page_first 14421
_journal_page_last 14428
_journal_paper_doi 10.1039/D0NJ02560G
_journal_volume 44
_journal_year 2020
_chemical_formula_moiety 'C20 H28 N6'
_chemical_formula_sum 'C20 H28 N6'
_chemical_formula_weight 352.48
_space_group_crystal_system monoclinic
_space_group_IT_number 14
_space_group_name_Hall '-P 2yn'
_space_group_name_H-M_alt 'P 1 21/n 1'
_atom_sites_solution_hydrogens geom
_audit_creation_method SHELXL-2018/3
_audit_update_record
;
2020-05-05 deposited with the CCDC.	2020-07-27 downloaded from the CCDC.
;
_cell_angle_alpha 90
_cell_angle_beta 91.05(3)
_cell_angle_gamma 90
_cell_formula_units_Z 2
_cell_length_a 4.8930(10)
_cell_length_b 10.170(2)
_cell_length_c 18.638(4)
_cell_measurement_reflns_used 26213
_cell_measurement_temperature 220(2)
_cell_measurement_theta_max 33.548
_cell_measurement_theta_min 0.361
_cell_volume 927.3(3)
_computing_cell_refinement '<i>HKL3000sm</i>(Otwinowski & Minor, 1997)'
_computing_data_collection '<i>PAL BL2D-SMDC Program</i>(Shin et.al, 2016)'
_computing_data_reduction '<i>HKL3000sm</i>(Otwinowski & Minor, 1997)'
_computing_molecular_graphics '<i>DIAMOND 4</i>(Putx&Brandenburg, 2014)'
_computing_publication_material '<i>publCIF</i>(Westrip, 2010)'
_computing_structure_refinement '<i>SHELXL-2018</i>(Sheldrick, 2018)'
_computing_structure_solution '<i>SHELXT-2018</i>(Sheldrick, 2018)'
_diffrn_ambient_temperature 220(2)
_diffrn_measured_fraction_theta_full 0.998
_diffrn_measured_fraction_theta_max 0.996
_diffrn_measurement_device_type 'Rayonix MX225HS CCD area detector'
_diffrn_measurement_method 'omega scan'
_diffrn_radiation_type synchrotron
_diffrn_radiation_wavelength 0.630
_diffrn_reflns_av_R_equivalents 0.0541
_diffrn_reflns_av_unetI/netI 0.0363
_diffrn_reflns_Laue_measured_fraction_full 0.998
_diffrn_reflns_Laue_measured_fraction_max 0.996
_diffrn_reflns_limit_h_max 6
_diffrn_reflns_limit_h_min -6
_diffrn_reflns_limit_k_max 13
_diffrn_reflns_limit_k_min -13
_diffrn_reflns_limit_l_max 25
_diffrn_reflns_limit_l_min -25
_diffrn_reflns_number 8864
_diffrn_reflns_point_group_measured_fraction_full 0.998
_diffrn_reflns_point_group_measured_fraction_max 0.996
_diffrn_reflns_theta_full 22.210
_diffrn_reflns_theta_max 25.497
_diffrn_reflns_theta_min 1.937
_diffrn_source 'PLSII 2D bending magnet'
_exptl_absorpt_coefficient_mu 0.062
_exptl_absorpt_correction_T_max 1.000
_exptl_absorpt_correction_T_min 0.957
_exptl_absorpt_correction_type empirical
_exptl_absorpt_process_details '<i>HKL3000sm Scalepack</i>(Otwinowski et.al,2003)'
_exptl_crystal_colour Colorless
_exptl_crystal_density_diffrn 1.262
_exptl_crystal_description block
_exptl_crystal_F_000 380
_exptl_crystal_size_max 0.098
_exptl_crystal_size_mid 0.084
_exptl_crystal_size_min 0.074
_refine_diff_density_max 0.437
_refine_diff_density_min -0.276
_refine_diff_density_rms 0.055
_refine_ls_extinction_method none
_refine_ls_goodness_of_fit_ref 1.107
_refine_ls_hydrogen_treatment constr
_refine_ls_matrix_type full
_refine_ls_number_parameters 119
_refine_ls_number_reflns 2477
_refine_ls_number_restraints 0
_refine_ls_restrained_S_all 1.107
_refine_ls_R_factor_all 0.0542
_refine_ls_R_factor_gt 0.0492
_refine_ls_shift/su_max 0.000
_refine_ls_shift/su_mean 0.000
_refine_ls_structure_factor_coef Fsqd
_refine_ls_weighting_details 'w=1/[\s^2^(Fo^2^)+(0.0821P)^2^+0.1140P] where P=(Fo^2^+2Fc^2^)/3'
_refine_ls_weighting_scheme calc
_refine_ls_wR_factor_gt 0.1444
_refine_ls_wR_factor_ref 0.1481
_reflns_Friedel_coverage 0.000
_reflns_number_gt 2125
_reflns_number_total 2477
_reflns_threshold_expression 'I > 2\s(I)'
_cod_data_source_file d0nj02560g2.cif
_cod_data_source_block SPA535
_cod_depositor_comments
;Adding full bibliography for 7059820--7059822.cif.

 Adding full bibliography for 7059820--7059822.cif.
;
_cod_original_sg_symbol_H-M 'P 21/n'
_cod_database_code 7059820
_shelx_shelxl_version_number 2018/3
_shelx_space_group_comment
;
The symmetry employed for this shelxl refinement is uniquely defined
by the following loop, which should always be used as a source of
symmetry information in preference to the above space-group names.
They are only intended as comments.
;
_shelx_estimated_absorpt_t_min 0.994
_shelx_estimated_absorpt_t_max 0.995

loop_
_space_group_symop_operation_xyz
'x, y, z'
'-x+1/2, y+1/2, -z+1/2'
'-x, -y, -z'
'x-1/2, -y-1/2, z-1/2'

loop_
_atom_site_label
_atom_site_type_symbol
_atom_site_fract_x
_atom_site_fract_y
_atom_site_fract_z
_atom_site_U_iso_or_equiv
_atom_site_adp_type
_atom_site_occupancy
_atom_site_site_symmetry_order
_atom_site_calc_flag
_atom_site_refinement_flags_posn
_atom_site_refinement_flags_adp
_atom_site_refinement_flags_occupancy
_atom_site_disorder_assembly
_atom_site_disorder_group
N1 N 0.16831(18) 0.52154(8) 0.58600(4) 0.0251(2) Uani 1 1 d . . . . .
N2 N 0.40825(18) 0.57034(8) 0.69117(4) 0.0263(2) Uani 1 1 d . . . . .
N3 N 0.58248(19) 0.48559(9) 0.83150(5) 0.0277(2) Uani 1 1 d . . . . .
C1 C 0.1067(2) 0.54366(9) 0.51640(5) 0.0246(2) Uani 1 1 d . . . . .
C2 C 0.2337(2) 0.64004(11) 0.47643(5) 0.0309(3) Uani 1 1 d . . . . .
H2 H 0.185927 0.653767 0.427927 0.037 Uiso 1 1 calc R U . . .
C3 C 0.4333(2) 0.71558(11) 0.51029(6) 0.0336(3) Uani 1 1 d . . . . .
H3 H 0.524102 0.781309 0.484471 0.040 Uiso 1 1 calc R U . . .
C4 C 0.4996(2) 0.69491(10) 0.58163(6) 0.0302(3) Uani 1 1 d . . . . .
H4 H 0.634339 0.745884 0.605047 0.036 Uiso 1 1 calc R U . . .
C5 C 0.3600(2) 0.59556(10) 0.61831(5) 0.0238(2) Uani 1 1 d . . . . .
C6 C 0.6460(2) 0.63022(11) 0.72666(6) 0.0310(3) Uani 1 1 d . . . . .
H6A H 0.659881 0.722755 0.712502 0.037 Uiso 1 1 calc R U . . .
H6AB H 0.812679 0.585071 0.711832 0.037 Uiso 1 1 calc R U . . .
C7 C 0.6193(2) 0.62060(11) 0.80742(6) 0.0327(3) Uani 1 1 d . . . . .
H7A H 0.783829 0.657222 0.830590 0.039 Uiso 1 1 calc R U . . .
H7AB H 0.462770 0.673437 0.822318 0.039 Uiso 1 1 calc R U . . .
C8 C 0.3395(2) 0.43064(11) 0.79628(6) 0.0328(3) Uani 1 1 d . . . . .
H8A H 0.178063 0.480148 0.810997 0.039 Uiso 1 1 calc R U . . .
H8AB H 0.316278 0.339122 0.811456 0.039 Uiso 1 1 calc R U . . .
C9 C 0.3610(3) 0.43592(11) 0.71576(6) 0.0332(3) Uani 1 1 d . . . . .
H9A H 0.511835 0.379564 0.700622 0.040 Uiso 1 1 calc R U . . .
H9AB H 0.191774 0.402226 0.693640 0.040 Uiso 1 1 calc R U . . .
C10 C 0.5547(3) 0.48281(13) 0.90927(6) 0.0395(3) Uani 1 1 d . . . . .
H10A H 0.518443 0.393492 0.924687 0.059 Uiso 1 1 calc R U . . .
H10B H 0.404499 0.539264 0.922888 0.059 Uiso 1 1 calc R U . . .
H10C H 0.722633 0.513816 0.931965 0.059 Uiso 1 1 calc R U . . .

loop_
_atom_site_aniso_label
_atom_site_aniso_U_11
_atom_site_aniso_U_22
_atom_site_aniso_U_33
_atom_site_aniso_U_23
_atom_site_aniso_U_13
_atom_site_aniso_U_12
N1 0.0301(4) 0.0230(4) 0.0218(4) 0.0000(3) -0.0078(3) 0.0001(3)
N2 0.0339(5) 0.0212(4) 0.0233(4) 0.0017(3) -0.0118(3) -0.0042(3)
N3 0.0341(5) 0.0264(5) 0.0222(4) 0.0002(3) -0.0099(3) 0.0023(3)
C1 0.0289(5) 0.0219(5) 0.0226(5) -0.0010(4) -0.0071(4) 0.0025(4)
C2 0.0399(6) 0.0303(5) 0.0224(5) 0.0038(4) -0.0072(4) -0.0017(4)
C3 0.0412(6) 0.0300(5) 0.0293(5) 0.0063(4) -0.0045(4) -0.0069(4)
C4 0.0351(5) 0.0267(5) 0.0286(5) 0.0009(4) -0.0084(4) -0.0053(4)
C5 0.0285(5) 0.0196(4) 0.0231(5) -0.0009(3) -0.0064(4) 0.0028(3)
C6 0.0355(5) 0.0285(5) 0.0284(5) 0.0022(4) -0.0130(4) -0.0070(4)
C7 0.0447(6) 0.0248(5) 0.0279(5) -0.0023(4) -0.0145(4) -0.0020(4)
C8 0.0360(5) 0.0333(6) 0.0287(5) 0.0071(4) -0.0101(4) -0.0045(4)
C9 0.0489(6) 0.0229(5) 0.0272(5) 0.0033(4) -0.0149(4) -0.0078(4)
C10 0.0539(7) 0.0399(6) 0.0243(5) 0.0004(4) -0.0085(5) 0.0063(5)

loop_
_atom_type_symbol
_atom_type_description
_atom_type_scat_dispersion_real
_atom_type_scat_dispersion_imag
_atom_type_scat_source
C C 0.0021 0.0012 'International Tables Vol C Tables 4.2.6.8 and 6.1.1.4'
H H 0.0000 0.0000 'International Tables Vol C Tables 4.2.6.8 and 6.1.1.4'
N N 0.0044 0.0025 'International Tables Vol C Tables 4.2.6.8 and 6.1.1.4'

loop_
_geom_angle_atom_site_label_1
_geom_angle_atom_site_label_2
_geom_angle_atom_site_label_3
_geom_angle
_geom_angle_site_symmetry_1
_geom_angle_site_symmetry_3
_geom_angle_publ_flag
C5 N1 C1 118.88(9) . . ?
C5 N2 C6 118.84(9) . . ?
C5 N2 C9 116.83(8) . . ?
C6 N2 C9 112.16(8) . . ?
C7 N3 C10 109.80(9) . . ?
C7 N3 C8 109.08(8) . . ?
C10 N3 C8 110.47(10) . . ?
N1 C1 C2 122.83(9) . . ?
N1 C1 C1 115.97(11) . 3_566 ?
C2 C1 C1 121.20(11) . 3_566 ?
C1 C2 C3 117.83(10) . . ?
C1 C2 H2 121.1 . . ?
C3 C2 H2 121.1 . . ?
C4 C3 C2 120.39(10) . . ?
C4 C3 H3 119.8 . . ?
C2 C3 H3 119.8 . . ?
C3 C4 C5 118.12(10) . . ?
C3 C4 H4 120.9 . . ?
C5 C4 H4 120.9 . . ?
N1 C5 N2 116.02(9) . . ?
N1 C5 C4 121.95(9) . . ?
N2 C5 C4 122.01(9) . . ?
N2 C6 C7 109.89(9) . . ?
N2 C6 H6A 109.7 . . ?
C7 C6 H6A 109.7 . . ?
N2 C6 H6AB 109.7 . . ?
C7 C6 H6AB 109.7 . . ?
H6A C6 H6AB 108.2 . . ?
N3 C7 C6 112.34(8) . . ?
N3 C7 H7A 109.1 . . ?
C6 C7 H7A 109.1 . . ?
N3 C7 H7AB 109.1 . . ?
C6 C7 H7AB 109.1 . . ?
H7A C7 H7AB 107.9 . . ?
N3 C8 C9 111.30(10) . . ?
N3 C8 H8A 109.4 . . ?
C9 C8 H8A 109.4 . . ?
N3 C8 H8AB 109.4 . . ?
C9 C8 H8AB 109.4 . . ?
H8A C8 H8AB 108.0 . . ?
N2 C9 C8 111.09(9) . . ?
N2 C9 H9A 109.4 . . ?
C8 C9 H9A 109.4 . . ?
N2 C9 H9AB 109.4 . . ?
C8 C9 H9AB 109.4 . . ?
H9A C9 H9AB 108.0 . . ?
N3 C10 H10A 109.5 . . ?
N3 C10 H10B 109.5 . . ?
H10A C10 H10B 109.5 . . ?
N3 C10 H10C 109.5 . . ?
H10A C10 H10C 109.5 . . ?
H10B C10 H10C 109.5 . . ?

loop_
_geom_bond_atom_site_label_1
_geom_bond_atom_site_label_2
_geom_bond_distance
_geom_bond_site_symmetry_2
_geom_bond_publ_flag
N1 C5 1.3374(13) . ?
N1 C1 1.3454(12) . ?
N2 C5 1.3978(12) . ?
N2 C6 1.4608(13) . ?
N2 C9 1.4616(13) . ?
N3 C7 1.4567(14) . ?
N3 C10 1.4586(14) . ?
N3 C8 1.4588(14) . ?
C1 C2 1.3851(15) . ?
C1 C1 1.493(2) 3_566 ?
C2 C3 1.3856(16) . ?
C2 H2 0.9400 . ?
C3 C4 1.3790(15) . ?
C3 H3 0.9400 . ?
C4 C5 1.4041(15) . ?
C4 H4 0.9400 . ?
C6 C7 1.5165(15) . ?
C6 H6A 0.9800 . ?
C6 H6AB 0.9800 . ?
C7 H7A 0.9800 . ?
C7 H7AB 0.9800 . ?
C8 C9 1.5074(15) . ?
C8 H8A 0.9800 . ?
C8 H8AB 0.9800 . ?
C9 H9A 0.9800 . ?
C9 H9AB 0.9800 . ?
C10 H10A 0.9700 . ?
C10 H10B 0.9700 . ?
C10 H10C 0.9700 . ?

loop_
_geom_torsion_atom_site_label_1
_geom_torsion_atom_site_label_2
_geom_torsion_atom_site_label_3
_geom_torsion_atom_site_label_4
_geom_torsion
_geom_torsion_site_symmetry_1
_geom_torsion_site_symmetry_2
_geom_torsion_site_symmetry_3
_geom_torsion_site_symmetry_4
_geom_torsion_publ_flag
C5 N1 C1 C2 0.06(16) . . . . ?
C5 N1 C1 C1 179.31(10) . . . 3_566 ?
N1 C1 C2 C3 0.38(17) . . . . ?
C1 C1 C2 C3 -178.83(11) 3_566 . . . ?
C1 C2 C3 C4 -0.49(17) . . . . ?
C2 C3 C4 C5 0.20(18) . . . . ?
C1 N1 C5 N2 178.07(9) . . . . ?
C1 N1 C5 C4 -0.38(16) . . . . ?
C6 N2 C5 N1 169.19(9) . . . . ?
C9 N2 C5 N1 29.63(13) . . . . ?
C6 N2 C5 C4 -12.36(15) . . . . ?
C9 N2 C5 C4 -151.92(11) . . . . ?
C3 C4 C5 N1 0.25(17) . . . . ?
C3 C4 C5 N2 -178.10(10) . . . . ?
C5 N2 C6 C7 165.09(9) . . . . ?
C9 N2 C6 C7 -53.59(12) . . . . ?
C10 N3 C7 C6 -179.29(9) . . . . ?
C8 N3 C7 C6 -58.11(12) . . . . ?
N2 C6 C7 N3 56.13(12) . . . . ?
C7 N3 C8 C9 57.72(12) . . . . ?
C10 N3 C8 C9 178.49(9) . . . . ?
C5 N2 C9 C8 -163.38(9) . . . . ?
C6 N2 C9 C8 54.47(13) . . . . ?
N3 C8 C9 N2 -56.47(13) . . . . ?
